data_2243820
loop_
_publ_author_name
'Moon, Dohyun'
'Choi, Jong-Ha'

_publ_section_title
;
 Crystal structure of
 diaqua(3,14-diethyl-2,6,13,17-tetraazatricyclo[16.4.0.0^7,12^]docosane)copper(II)
 dichloride tetrahydrate
;
_journal_coeditor_code WM5607
_journal_issue 5
_journal_name_full 'Acta Crystallographica Section E'
_journal_page_first 569
_journal_page_last 572
_journal_paper_doi 10.1107/S2056989021004382
_journal_volume 77
_journal_year 2021
_chemical_formula_iupac '[Cu (C22 H44 N4) (H2 O)2] Cl2, 4H2 O'
_chemical_formula_moiety 'C22 H48 Cu N4 O2 2+, 2(Cl -), 4(H2 O)'
_chemical_formula_sum 'C22 H56 Cl2 Cu N4 O6'
_chemical_formula_weight 607.14
_chemical_name_systematic
'Diaqua(3,14-diethyl-2,6,13,17-tetraazatricyclo[16.4.0.0^7,12^]docosane)copper(II) dichloride tetrahydrate'
_space_group_crystal_system triclinic
_space_group_IT_number 2
_space_group_name_Hall '-P 1'
_space_group_name_H-M_alt 'P -1'
_atom_sites_solution_hydrogens mixed
_audit_creation_method SHELXL-2018/3
_cell_angle_alpha 81.36(3)
_cell_angle_beta 72.84(3)
_cell_angle_gamma 69.71(3)
_cell_formula_units_Z 1
_cell_length_a 8.0220(16)
_cell_length_b 10.020(2)
_cell_length_c 10.354(2)
_cell_measurement_reflns_used 49370
_cell_measurement_temperature 220(2)
_cell_measurement_theta_max 33.679
_cell_measurement_theta_min 0.350
_cell_volume 744.8(3)
_computing_cell_refinement
;
<i>HKL3000sm</i> (Otwinowski <i>et al.</i>,  2003)
;
_computing_data_collection
;
<i>PAL BL2D-SMDC</i> (Shin <i>et al.</i>,  2016)
;
_computing_data_reduction
;
<i>HKL3000sm</i> (Otwinowski <i>et al.</i>,  2003)
;
_computing_molecular_graphics
;
<i>DIAMOND</i> (Putz & Brandenburg, 2014)
;
_computing_publication_material
;
<i>publCIF</i> (Westrip, 2010)
;
_computing_structure_refinement
;
<i>SHELXL2018</i> (Sheldrick, 2015b)
;
_computing_structure_solution
;
<i>SHELXT2018</i> (Sheldrick, 2015a)
;
_diffrn_ambient_temperature 220(2)
_diffrn_measured_fraction_theta_full 0.997
_diffrn_measured_fraction_theta_max 0.998
_diffrn_measurement_device_type 'Rayonix MX225HS CCD area detector'
_diffrn_measurement_method 'omega scan'
_diffrn_radiation_type synchrotron
_diffrn_radiation_wavelength 0.610
_diffrn_reflns_av_R_equivalents 0.0194
_diffrn_reflns_av_unetI/netI 0.0250
_diffrn_reflns_limit_h_max 11
_diffrn_reflns_limit_h_min -11
_diffrn_reflns_limit_k_max 13
_diffrn_reflns_limit_k_min -13
_diffrn_reflns_limit_l_max 14
_diffrn_reflns_limit_l_min -14
_diffrn_reflns_number 8262
_diffrn_reflns_theta_full 21.469
_diffrn_reflns_theta_max 24.996
_diffrn_reflns_theta_min 1.769
_diffrn_source 'PLSII 2D bending magnet'
_exptl_absorpt_coefficient_mu 0.627
_exptl_absorpt_correction_T_max 1.000
_exptl_absorpt_correction_T_min 0.597
_exptl_absorpt_correction_type empirical
_exptl_absorpt_process_details
;
(<i>HKL3000sm Scalepack</i>; Otwinowski <i>et al.</i>,  2003)
;
_exptl_crystal_colour violet
_exptl_crystal_density_diffrn 1.354
_exptl_crystal_description plate
_exptl_crystal_F_000 327
_exptl_crystal_size_max 0.123
_exptl_crystal_size_mid 0.119
_exptl_crystal_size_min 0.043
_refine_diff_density_max 0.863
_refine_diff_density_min -0.882
_refine_ls_extinction_method none
_refine_ls_goodness_of_fit_ref 1.097
_refine_ls_hydrogen_treatment mixed
_refine_ls_matrix_type full
_refine_ls_number_parameters 179
_refine_ls_number_reflns 4141
_refine_ls_number_restraints 9
_refine_ls_restrained_S_all 1.099
_refine_ls_R_factor_all 0.0390
_refine_ls_R_factor_gt 0.0386
_refine_ls_shift/su_max 0.000
_refine_ls_shift/su_mean 0.000
_refine_ls_structure_factor_coef Fsqd
_refine_ls_weighting_details 'w=1/[\s^2^(Fo^2^)+(0.0740P)^2^+0.2905P] where P=(Fo^2^+2Fc^2^)/3'
_refine_ls_weighting_scheme calc
_refine_ls_wR_factor_gt 0.1081
_refine_ls_wR_factor_ref 0.1086
_reflns_number_gt 4013
_reflns_number_total 4141
_reflns_threshold_expression 'I > 2\s(I)'
_cod_data_source_file wm5607sup1.cif
_cod_data_source_block I
_cod_database_code 2243820
_shelx_space_group_comment
;
The symmetry employed for this shelxl refinement is uniquely defined
by the following loop, which should always be used as a source of
symmetry information in preference to the above space-group names.
They are only intended as comments.
;
_shelx_estimated_absorpt_t_min 0.927
_shelx_estimated_absorpt_t_max 0.974

loop_
_space_group_symop_operation_xyz
'x, y, z'
'-x, -y, -z'

loop_
_atom_site_type_symbol
_atom_site_label
_atom_site_fract_x
_atom_site_fract_y
_atom_site_fract_z
_atom_site_U_iso_or_equiv
_atom_site_adp_type
_atom_site_calc_flag
_atom_site_occupancy
_atom_site_disorder_assembly
_atom_site_disorder_group
Cu Cu1 0.500000 0.500000 0.500000 0.01142(9) Uani d 1 . .
N N1 0.51043(14) 0.55835(11) 0.67558(11) 0.01005(19) Uani d 1 . .
H H1 0.615585 0.595592 0.652199 0.012 Uiso calc 1 . .
N N2 0.31184(14) 0.69854(11) 0.49340(11) 0.00997(19) Uani d 1 . .
H H2 0.191904 0.681599 0.531917 0.012 Uiso calc 1 . .
C C1 0.71839(18) 0.32162(13) 0.73164(14) 0.0148(2) Uani d 1 . .
H H1A 0.755423 0.264611 0.810137 0.018 Uiso calc 1 . .
H H1B 0.816429 0.361734 0.682545 0.018 Uiso calc 1 . .
C C2 0.5438(2) 0.44417(14) 0.78296(13) 0.0167(2) Uani d 1 . .
H H2A 0.438576 0.408346 0.814450 0.020 Uiso calc 1 . .
H H2B 0.554800 0.483575 0.860014 0.020 Uiso calc 1 . .
C C3 0.34162(16) 0.68194(12) 0.72187(12) 0.0110(2) Uani d 1 . .
H H3 0.233945 0.647336 0.753181 0.013 Uiso calc 1 . .
C C4 0.3491(2) 0.75727(15) 0.83728(14) 0.0188(3) Uani d 1 . .
H H4A 0.352331 0.692132 0.917871 0.023 Uiso calc 1 . .
H H4B 0.461760 0.783661 0.810983 0.023 Uiso calc 1 . .
C C5 0.1815(2) 0.89088(16) 0.87053(16) 0.0224(3) Uani d 1 . .
H H5A 0.069628 0.863517 0.904981 0.027 Uiso calc 1 . .
H H5B 0.191875 0.939817 0.941531 0.027 Uiso calc 1 . .
C C6 0.1665(2) 0.99167(15) 0.74592(16) 0.0209(3) Uani d 1 . .
H H6A 0.273938 1.024974 0.715722 0.025 Uiso calc 1 . .
H H6B 0.056173 1.074922 0.769256 0.025 Uiso calc 1 . .
C C7 0.15596(18) 0.91777(14) 0.63083(15) 0.0166(3) Uani d 1 . .
H H7A 0.042053 0.893014 0.657577 0.020 Uiso calc 1 . .
H H7B 0.153337 0.983052 0.550302 0.020 Uiso calc 1 . .
C C8 0.32144(16) 0.78275(12) 0.59713(12) 0.0103(2) Uani d 1 . .
H H8 0.434051 0.810898 0.561857 0.012 Uiso calc 1 . .
C C9 0.29426(17) 0.77801(12) 0.36087(13) 0.0123(2) Uani d 1 . .
H H9 0.175786 0.856733 0.379043 0.015 Uiso calc 1 . .
C C10 0.4461(2) 0.84486(16) 0.29985(15) 0.0206(3) Uani d 1 . .
H H10A 0.565865 0.770339 0.290927 0.025 Uiso calc 1 . .
H H10B 0.436977 0.913687 0.361642 0.025 Uiso calc 1 . .
C C11 0.4366(3) 0.9202(2) 0.16157(18) 0.0339(4) Uani d 1 . .
H H11A 0.471172 0.849892 0.095303 0.051 Uiso calc 1 . .
H H11B 0.520561 0.975525 0.135068 0.051 Uiso calc 1 . .
H H11C 0.312058 0.982978 0.166352 0.051 Uiso calc 1 . .
Cl Cl1 0.85009(5) 0.71364(5) 0.60787(4) 0.02792(11) Uani d 1 . .
O O1 0.81875(19) 0.57072(14) 0.37263(14) 0.0307(3) Uani d 1 . .
H H1O1 0.919(2) 0.4892(16) 0.370(3) 0.037 Uiso d 1 . .
H H2O1 0.823(3) 0.628(2) 0.433(2) 0.037 Uiso d 1 . .
O O2 0.9753(3) 0.6599(2) 0.09693(19) 0.0573(5) Uani d 1 . .
H H1O2 0.919(4) 0.641(4) 0.1865(13) 0.069 Uiso d 1 . .
H H2O2 0.897(4) 0.678(4) 0.041(2) 0.069 Uiso d 1 . .
O O3 0.7816(3) 0.6189(3) -0.06985(19) 0.0642(6) Uani d 1 . .
H H1O3 0.813(5) 0.665(3) -0.154(2) 0.077 Uiso d 1 . .
H H2O3 0.855(4) 0.5235(15) -0.068(3) 0.077 Uiso d 1 . .

loop_
_atom_site_aniso_label
_atom_site_aniso_U_11
_atom_site_aniso_U_22
_atom_site_aniso_U_33
_atom_site_aniso_U_12
_atom_site_aniso_U_13
_atom_site_aniso_U_23
Cu1 0.01753(13) 0.00598(12) 0.00936(12) 0.00037(8) -0.00540(8) -0.00249(7)
N1 0.0121(4) 0.0065(4) 0.0101(4) 0.0000(3) -0.0032(3) -0.0025(3)
N2 0.0125(4) 0.0069(4) 0.0112(5) -0.0020(3) -0.0045(4) -0.0025(3)
C1 0.0184(6) 0.0116(5) 0.0161(6) -0.0007(4) -0.0110(5) -0.0022(4)
C2 0.0239(6) 0.0112(5) 0.0110(5) 0.0002(5) -0.0055(5) -0.0009(4)
C3 0.0113(5) 0.0086(5) 0.0113(5) -0.0002(4) -0.0021(4) -0.0038(4)
C4 0.0223(6) 0.0163(6) 0.0152(6) 0.0024(5) -0.0066(5) -0.0101(5)
C5 0.0214(6) 0.0199(6) 0.0207(7) 0.0029(5) -0.0029(5) -0.0139(5)
C6 0.0216(6) 0.0119(6) 0.0291(7) 0.0025(5) -0.0105(5) -0.0120(5)
C7 0.0156(6) 0.0098(5) 0.0232(6) 0.0033(4) -0.0087(5) -0.0079(5)
C8 0.0114(5) 0.0068(5) 0.0128(5) -0.0005(4) -0.0043(4) -0.0038(4)
C9 0.0155(5) 0.0078(5) 0.0135(5) -0.0003(4) -0.0077(4) -0.0004(4)
C10 0.0295(7) 0.0207(6) 0.0173(6) -0.0149(6) -0.0095(5) 0.0054(5)
C11 0.0573(11) 0.0326(9) 0.0209(7) -0.0262(8) -0.0163(7) 0.0126(6)
Cl1 0.02403(19) 0.0315(2) 0.0321(2) -0.01328(15) -0.00442(15) -0.00825(16)
O1 0.0371(7) 0.0302(6) 0.0299(6) -0.0124(5) -0.0141(5) -0.0017(5)
O2 0.0797(13) 0.0716(12) 0.0341(8) -0.0444(11) -0.0144(8) 0.0048(8)
O3 0.0475(10) 0.1017(17) 0.0319(8) -0.0083(10) -0.0118(7) -0.0040(9)

loop_
_atom_type_symbol
_atom_type_description
_atom_type_scat_dispersion_real
_atom_type_scat_dispersion_imag
_atom_type_scat_source
C C 0.0019 0.0011 'International Tables Vol C Tables 4.2.6.8 and 6.1.1.4'
H H 0.0000 0.0000 'International Tables Vol C Tables 4.2.6.8 and 6.1.1.4'
N N 0.0040 0.0024 'International Tables Vol C Tables 4.2.6.8 and 6.1.1.4'
O O 0.0074 0.0043 'International Tables Vol C Tables 4.2.6.8 and 6.1.1.4'
Cl Cl 0.1166 0.1176 'International Tables Vol C Tables 4.2.6.8 and 6.1.1.4'
Cu Cu 0.3373 0.9674 'International Tables Vol C Tables 4.2.6.8 and 6.1.1.4'

loop_
_geom_angle_atom_site_label_1
_geom_angle_atom_site_label_2
_geom_angle_atom_site_label_3
_geom_angle_site_symmetry_1
_geom_angle_site_symmetry_3
_geom_angle
_geom_angle_publ_flag
N1 Cu1 N1 2_666 . 180.0 ?
N1 Cu1 N2 2_666 . 95.42(5) ?
N1 Cu1 N2 . . 84.58(5) ?
N1 Cu1 N2 2_666 2_666 84.58(5) ?
N1 Cu1 N2 . 2_666 95.42(5) ?
N2 Cu1 N2 . 2_666 180.0 ?
N1 Cu1 O1 2_666 2_666 88.11(5) ?
N1 Cu1 O1 . 2_666 91.89(5) ?
N2 Cu1 O1 . 2_666 81.60(5) ?
N2 Cu1 O1 2_666 2_666 98.40(5) ?
N1 Cu1 O1 2_666 . 91.89(5) ?
N1 Cu1 O1 . . 88.11(5) ?
N2 Cu1 O1 . . 98.40(5) ?
N2 Cu1 O1 2_666 . 81.60(5) ?
O1 Cu1 O1 2_666 . 180.00(5) ?
C2 N1 C3 . . 113.32(10) ?
C2 N1 Cu1 . . 116.78(8) ?
C3 N1 Cu1 . . 107.51(8) ?
C2 N1 H1 . . 106.2 ?
C3 N1 H1 . . 106.2 ?
Cu1 N1 H1 . . 106.2 ?
C8 N2 C9 . . 115.20(9) ?
C8 N2 Cu1 . . 107.77(8) ?
C9 N2 Cu1 . . 120.89(8) ?
C8 N2 H2 . . 103.6 ?
C9 N2 H2 . . 103.6 ?
Cu1 N2 H2 . . 103.6 ?
C2 C1 C9 . 2_666 116.20(11) ?
C2 C1 H1A . . 108.2 ?
C9 C1 H1A 2_666 . 108.2 ?
C2 C1 H1B . . 108.2 ?
C9 C1 H1B 2_666 . 108.2 ?
H1A C1 H1B . . 107.4 ?
N1 C2 C1 . . 111.40(11) ?
N1 C2 H2A . . 109.3 ?
C1 C2 H2A . . 109.3 ?
N1 C2 H2B . . 109.3 ?
C1 C2 H2B . . 109.3 ?
H2A C2 H2B . . 108.0 ?
N1 C3 C8 . . 106.11(10) ?
N1 C3 C4 . . 113.33(10) ?
C8 C3 C4 . . 111.49(10) ?
N1 C3 H3 . . 108.6 ?
C8 C3 H3 . . 108.6 ?
C4 C3 H3 . . 108.6 ?
C5 C4 C3 . . 110.76(12) ?
C5 C4 H4A . . 109.5 ?
C3 C4 H4A . . 109.5 ?
C5 C4 H4B . . 109.5 ?
C3 C4 H4B . . 109.5 ?
H4A C4 H4B . . 108.1 ?
C6 C5 C4 . . 111.05(12) ?
C6 C5 H5A . . 109.4 ?
C4 C5 H5A . . 109.4 ?
C6 C5 H5B . . 109.4 ?
C4 C5 H5B . . 109.4 ?
H5A C5 H5B . . 108.0 ?
C5 C6 C7 . . 111.09(12) ?
C5 C6 H6A . . 109.4 ?
C7 C6 H6A . . 109.4 ?
C5 C6 H6B . . 109.4 ?
C7 C6 H6B . . 109.4 ?
H6A C6 H6B . . 108.0 ?
C8 C7 C6 . . 110.69(11) ?
C8 C7 H7A . . 109.5 ?
C6 C7 H7A . . 109.5 ?
C8 C7 H7B . . 109.5 ?
C6 C7 H7B . . 109.5 ?
H7A C7 H7B . . 108.1 ?
N2 C8 C3 . . 106.51(9) ?
N2 C8 C7 . . 113.49(10) ?
C3 C8 C7 . . 111.87(11) ?
N2 C8 H8 . . 108.3 ?
C3 C8 H8 . . 108.3 ?
C7 C8 H8 . . 108.3 ?
N2 C9 C10 . . 111.93(10) ?
N2 C9 C1 . 2_666 108.49(10) ?
C10 C9 C1 . 2_666 114.34(11) ?
N2 C9 H9 . . 107.2 ?
C10 C9 H9 . . 107.2 ?
C1 C9 H9 2_666 . 107.2 ?
C9 C10 C11 . . 112.89(13) ?
C9 C10 H10A . . 109.0 ?
C11 C10 H10A . . 109.0 ?
C9 C10 H10B . . 109.0 ?
C11 C10 H10B . . 109.0 ?
H10A C10 H10B . . 107.8 ?
C10 C11 H11A . . 109.5 ?
C10 C11 H11B . . 109.5 ?
H11A C11 H11B . . 109.5 ?
C10 C11 H11C . . 109.5 ?
H11A C11 H11C . . 109.5 ?
H11B C11 H11C . . 109.5 ?
Cu1 O1 H1O1 . . 108.4(16) ?
Cu1 O1 H2O1 . . 103.4(16) ?
H1O1 O1 H2O1 . . 106.2(16) ?
H1O2 O2 H2O2 . . 113(2) ?
H1O3 O3 H2O3 . . 111(2) ?

loop_
_geom_bond_atom_site_label_1
_geom_bond_atom_site_label_2
_geom_bond_site_symmetry_2
_geom_bond_distance
_geom_bond_publ_flag
Cu1 N1 2_666 2.0240(11) ?
Cu1 N1 . 2.0240(11) ?
Cu1 N2 . 2.0441(13) ?
Cu1 N2 2_666 2.0441(13) ?
Cu1 O1 2_666 2.7866(16) ?
Cu1 O1 . 2.7866(16) ?
N1 C2 . 1.4826(17) ?
N1 C3 . 1.4932(16) ?
N1 H1 . 0.9900 ?
N2 C8 . 1.4958(15) ?
N2 C9 . 1.4983(16) ?
N2 H2 . 0.9900 ?
C1 C2 . 1.5217(19) ?
C1 C9 2_666 1.5295(17) ?
C1 H1A . 0.9800 ?
C1 H1B . 0.9800 ?
C2 H2A . 0.9800 ?
C2 H2B . 0.9800 ?
C3 C8 . 1.5272(18) ?
C3 C4 . 1.5315(18) ?
C3 H3 . 0.9900 ?
C4 C5 . 1.528(2) ?
C4 H4A . 0.9800 ?
C4 H4B . 0.9800 ?
C5 C6 . 1.521(2) ?
C5 H5A . 0.9800 ?
C5 H5B . 0.9800 ?
C6 C7 . 1.5310(19) ?
C6 H6A . 0.9800 ?
C6 H6B . 0.9800 ?
C7 C8 . 1.5288(18) ?
C7 H7A . 0.9800 ?
C7 H7B . 0.9800 ?
C8 H8 . 0.9900 ?
C9 C10 . 1.5216(19) ?
C9 H9 . 0.9900 ?
C10 C11 . 1.525(2) ?
C10 H10A . 0.9800 ?
C10 H10B . 0.9800 ?
C11 H11A . 0.9700 ?
C11 H11B . 0.9700 ?
C11 H11C . 0.9700 ?
O1 H1O1 . 0.924(9) ?
O1 H2O1 . 0.928(9) ?
O2 H1O2 . 0.927(10) ?
O2 H2O2 . 0.931(10) ?
O3 H1O3 . 0.931(10) ?
O3 H2O3 . 0.934(10) ?

loop_
_geom_hbond_atom_site_label_D
_geom_hbond_atom_site_label_H
_geom_hbond_atom_site_label_A
_geom_hbond_site_symmetry_A
_geom_hbond_distance_DH
_geom_hbond_distance_HA
_geom_hbond_distance_DA
_geom_hbond_angle_DHA
_geom_hbond_publ_flag
N1 H1 Cl1 . 0.99 2.45 3.4383(14) 173.1 yes
N2 H2 Cl1 1_455 0.99 2.54 3.4962(14) 163.3 yes
O1 H1O1 Cl1 2_766 0.924(9) 2.261(10) 3.1799(19) 173(2) yes
O1 H2O1 Cl1 . 0.928(9) 2.209(12) 3.1153(15) 166(2) yes
O2 H1O2 O1 . 0.927(10) 1.981(11) 2.902(2) 172(3) yes
O2 H2O2 O3 . 0.931(10) 1.936(19) 2.794(3) 152(3) yes
O3 H1O3 Cl1 1_554 0.931(10) 2.389(18) 3.266(2) 157(3) yes
O3 H2O3 O2 2_765 0.934(10) 1.871(13) 2.796(4) 170(3) yes

loop_
_geom_torsion_atom_site_label_1
_geom_torsion_atom_site_label_2
_geom_torsion_atom_site_label_3
_geom_torsion_atom_site_label_4
_geom_torsion_site_symmetry_1
_geom_torsion_site_symmetry_2
_geom_torsion_site_symmetry_3
_geom_torsion_site_symmetry_4
_geom_torsion
_geom_torsion_publ_flag
C3 N1 C2 C1 . . . . -179.24(10) ?
Cu1 N1 C2 C1 . . . . 54.98(13) ?
C9 C1 C2 N1 2_666 . . . -75.35(15) ?
C2 N1 C3 C8 . . . . -175.98(10) ?
Cu1 N1 C3 C8 . . . . -45.40(10) ?
C2 N1 C3 C4 . . . . 61.34(14) ?
Cu1 N1 C3 C4 . . . . -168.07(9) ?
N1 C3 C4 C5 . . . . 174.44(11) ?
C8 C3 C4 C5 . . . . 54.79(16) ?
C3 C4 C5 C6 . . . . -56.45(16) ?
C4 C5 C6 C7 . . . . 57.37(16) ?
C5 C6 C7 C8 . . . . -56.05(16) ?
C9 N2 C8 C3 . . . . -179.19(9) ?
Cu1 N2 C8 C3 . . . . -40.90(10) ?
C9 N2 C8 C7 . . . . 57.28(14) ?
Cu1 N2 C8 C7 . . . . -164.43(9) ?
N1 C3 C8 N2 . . . . 57.32(12) ?
C4 C3 C8 N2 . . . . -178.85(10) ?
N1 C3 C8 C7 . . . . -178.14(10) ?
C4 C3 C8 C7 . . . . -54.31(14) ?
C6 C7 C8 N2 . . . . 175.13(11) ?
C6 C7 C8 C3 . . . . 54.58(15) ?
C8 N2 C9 C10 . . . . 54.25(14) ?
Cu1 N2 C9 C10 . . . . -78.16(12) ?
C8 N2 C9 C1 . . . 2_666 -178.65(10) ?
Cu1 N2 C9 C1 . . . 2_666 48.93(12) ?
N2 C9 C10 C11 . . . . 177.17(13) ?
C1 C9 C10 C11 2_666 . . . 53.30(17) ?

_cod_database_fobs_code 2243820
